data_4502661
loop_
_publ_author_name
'Lipstman, Sophia'
'Goldberg, Israel'

_publ_section_title
;
 Porphyrin Framework Solids. Hybrid Supramolecular Assembly Modes of
 Tetrapyridylporphyrin and Aqua Nitrates of Lanthanoid Ions
;
_journal_issue 4
_journal_name_full 'Crystal Growth &amp; Design'
_journal_page_first 1823
_journal_paper_doi 10.1021/cg901505m
_journal_volume 10
_journal_year 2010
_chemical_formula_moiety 'C40 H30 N11 Nd O11'
_chemical_formula_sum 'C40 H30 N11 Nd O11'
_chemical_formula_weight 984.99
_chemical_name_systematic
; 
 ? 
;
_space_group_IT_number 12
_symmetry_cell_setting monoclinic
_symmetry_space_group_name_Hall '-C 2y'
_symmetry_space_group_name_H-M 'C 1 2/m 1'
_atom_sites_solution_hydrogens geom
_atom_sites_solution_primary direct
_atom_sites_solution_secondary difmap
_audit_creation_method SHELXL-97
_cell_angle_alpha 90.00
_cell_angle_beta 102.1197(12)
_cell_angle_gamma 90.00
_cell_formula_units_Z 8
_cell_length_a 13.0491(3)
_cell_length_b 30.6480(9)
_cell_length_c 30.4249(8)
_cell_measurement_reflns_used 12036
_cell_measurement_temperature 110(2)
_cell_measurement_theta_max 27.88
_cell_measurement_theta_min 1.41
_cell_volume 11896.6(5)
_computing_cell_refinement Denzo
_computing_data_collection 'Collect, Nonius B.V.'
_computing_data_reduction 'Denzo & Scalepack'
_computing_structure_refinement 'SHELXL-97 (Sheldrick, 1997)'
_computing_structure_solution SIR-97
_diffrn_ambient_temperature 110(2)
_diffrn_detector_area_resol_mean 12.8
_diffrn_measured_fraction_theta_full 0.994
_diffrn_measured_fraction_theta_max 0.994
_diffrn_measurement_device_type 'Nonius KappaCCD'
_diffrn_measurement_method '0.5 deg. \f & \w scans'
_diffrn_radiation_monochromator graphite
_diffrn_radiation_source 'fine-focus sealed tube'
_diffrn_radiation_type MoK\a
_diffrn_radiation_wavelength 0.71073
_diffrn_reflns_av_R_equivalents 0.0950
_diffrn_reflns_av_sigmaI/netI 0.1183
_diffrn_reflns_limit_h_max 15
_diffrn_reflns_limit_h_min 0
_diffrn_reflns_limit_k_max 36
_diffrn_reflns_limit_k_min 0
_diffrn_reflns_limit_l_max 35
_diffrn_reflns_limit_l_min -36
_diffrn_reflns_number 24545
_diffrn_reflns_theta_full 25.00
_diffrn_reflns_theta_max 25.00
_diffrn_reflns_theta_min 2.73
_diffrn_standards_number 0
_exptl_absorpt_coefficient_mu 0.925
_exptl_absorpt_correction_T_max 0.9552
_exptl_absorpt_correction_T_min 0.8366
_exptl_absorpt_correction_type multi-scan
_exptl_absorpt_process_details 'Blessing, 1995'
_exptl_crystal_colour red
_exptl_crystal_density_diffrn 1.100
_exptl_crystal_density_method 'not measured'
_exptl_crystal_description prism
_exptl_crystal_F_000 3960
_exptl_crystal_size_max 0.20
_exptl_crystal_size_mid 0.15
_exptl_crystal_size_min 0.05
_platon_squeeze_details
;
;
_refine_diff_density_max 1.641
_refine_diff_density_min -0.637
_refine_diff_density_rms 0.135
_refine_ls_extinction_method none
_refine_ls_goodness_of_fit_ref 0.993
_refine_ls_hydrogen_treatment constr
_refine_ls_matrix_type full
_refine_ls_number_parameters 574
_refine_ls_number_reflns 10650
_refine_ls_number_restraints 0
_refine_ls_restrained_S_all 0.993
_refine_ls_R_factor_all 0.1041
_refine_ls_R_factor_gt 0.0682
_refine_ls_shift/su_max 0.001
_refine_ls_shift/su_mean 0.000
_refine_ls_structure_factor_coef Fsqd
_refine_ls_weighting_details 'calc w=1/[\s^2^(Fo^2^)+(0.0919P)^2^+0.0000P] where P=(Fo^2^+2Fc^2^)/3'
_refine_ls_weighting_scheme calc
_refine_ls_wR_factor_gt 0.1557
_refine_ls_wR_factor_ref 0.1658
_reflns_number_gt 7005
_reflns_number_total 10650
_reflns_threshold_expression >2sigma(I)
_cod_data_source_file cg901505m_si_001.cif
_cod_data_source_block 1
_cod_original_sg_symbol_H-M 'C 2/m'
_cod_database_code 4502661

loop_
_symmetry_equiv_pos_as_xyz
'x, y, z'
'-x, y, -z'
'x+1/2, y+1/2, z'
'-x+1/2, y+1/2, -z'
'-x, -y, -z'
'x, -y, z'
'-x+1/2, -y+1/2, -z'
'x+1/2, -y+1/2, z'

loop_
_atom_site_label
_atom_site_type_symbol
_atom_site_fract_x
_atom_site_fract_y
_atom_site_fract_z
_atom_site_U_iso_or_equiv
_atom_site_adp_type
_atom_site_occupancy
_atom_site_symmetry_multiplicity
_atom_site_calc_flag
_atom_site_refinement_flags
C1 C 0.2684(6) 0.0226(2) 0.1911(2) 0.0352(18) Uani 1 1 d .
H1 H 0.2827 0.0411 0.2167 0.042 Uiso 1 1 calc R
C2 C 0.2427(6) 0.0358(2) 0.1452(2) 0.0277(17) Uani 1 1 d .
C3 C 0.2369(5) 0.0788(2) 0.1309(2) 0.0270(16) Uani 1 1 d .
C4 C 0.2142(5) 0.0929(2) 0.0855(2) 0.0293(17) Uani 1 1 d .
C5 C 0.2228(6) 0.1372(2) 0.0707(2) 0.0333(18) Uani 1 1 d .
H5 H 0.2440 0.1618 0.0894 0.040 Uiso 1 1 calc R
C6 C 0.1952(6) 0.1371(2) 0.0256(2) 0.0321(18) Uani 1 1 d .
H6 H 0.1949 0.1615 0.0062 0.038 Uiso 1 1 calc R
C7 C 0.1663(5) 0.0930(2) 0.0123(2) 0.0285(17) Uani 1 1 d .
C8 C 0.1229(6) 0.0791(2) -0.0321(2) 0.0315(17) Uani 1 1 d .
C9 C 0.0987(6) 0.0362(2) -0.0455(2) 0.0327(18) Uani 1 1 d .
C10 C 0.0504(6) 0.0227(2) -0.0909(2) 0.0370(18) Uani 1 1 d .
H10 H 0.0240 0.0412 -0.1157 0.044 Uiso 1 1 calc R
N11 N 0.2242(6) 0.0000 0.1187(2) 0.0261(19) Uani 1 2 d S
H11 H 0.2036 0.0000 0.0893 0.031 Uiso 0.50 2 calc SPR
N12 N 0.1786(5) 0.06694(18) 0.04908(18) 0.0301(14) Uani 1 1 d .
H12 H 0.1661 0.0387 0.0494 0.036 Uiso 0.50 1 calc PR
N13 N 0.1215(6) 0.0000 -0.0197(2) 0.029(2) Uani 1 2 d S
H13 H 0.1472 0.0000 0.0094 0.035 Uiso 0.50 2 calc SPR
C14 C 0.2591(6) 0.1156(2) 0.1653(2) 0.0296(17) Uani 1 1 d .
C15 C 0.1774(6) 0.1333(2) 0.1811(2) 0.0305(17) Uani 1 1 d .
H15 H 0.1091 0.1214 0.1719 0.037 Uiso 1 1 calc R
C16 C 0.1940(6) 0.1686(2) 0.2103(2) 0.0338(18) Uani 1 1 d .
H16 H 0.1358 0.1810 0.2200 0.041 Uiso 1 1 calc R
N17 N 0.2884(4) 0.18542(17) 0.22502(18) 0.0260(13) Uani 1 1 d .
C18 C 0.3692(6) 0.1660(2) 0.2114(3) 0.0393(19) Uani 1 1 d .
H18 H 0.4378 0.1768 0.2231 0.047 Uiso 1 1 calc R
C19 C 0.3591(6) 0.1320(2) 0.1819(3) 0.041(2) Uani 1 1 d .
H19 H 0.4185 0.1199 0.1729 0.049 Uiso 1 1 calc R
C20 C 0.1111(6) 0.1132(2) -0.0679(2) 0.0338(18) Uani 1 1 d .
C21 C 0.1674(6) 0.1099(2) -0.1024(2) 0.042(2) Uani 1 1 d .
H21 H 0.2141 0.0863 -0.1031 0.051 Uiso 1 1 calc R
C22 C 0.1536(6) 0.1417(3) -0.1352(2) 0.041(2) Uani 1 1 d .
H22 H 0.1940 0.1396 -0.1578 0.049 Uiso 1 1 calc R
N23 N 0.0879(5) 0.1749(2) -0.13742(18) 0.0337(15) Uani 1 1 d .
C24 C 0.0336(6) 0.1780(2) -0.1044(2) 0.0332(18) Uani 1 1 d .
H24 H -0.0132 0.2018 -0.1049 0.040 Uiso 1 1 calc R
C25 C 0.0436(6) 0.1477(3) -0.0698(2) 0.040(2) Uani 1 1 d .
H25 H 0.0034 0.1509 -0.0473 0.048 Uiso 1 1 calc R
C26 C 0.5196(5) 0.4784(2) 0.3407(2) 0.0288(16) Uani 1 1 d .
H26 H 0.4760 0.4602 0.3194 0.035 Uiso 1 1 calc R
C27 C 0.5980(5) 0.46395(19) 0.3789(2) 0.0231(16) Uani 1 1 d .
C28 C 0.6193(5) 0.42007(19) 0.3917(2) 0.0172(14) Uani 1 1 d .
C29 C 0.6917(5) 0.40664(19) 0.4307(2) 0.0224(15) Uani 1 1 d .
C30 C 0.7131(5) 0.3608(2) 0.4419(2) 0.0295(17) Uani 1 1 d .
H30 H 0.6846 0.3360 0.4249 0.035 Uiso 1 1 calc R
C31 C 0.7830(5) 0.3613(2) 0.4822(2) 0.0303(17) Uani 1 1 d .
H31 H 0.8115 0.3365 0.4992 0.036 Uiso 1 1 calc R
C32 C 0.8058(5) 0.40667(19) 0.4942(2) 0.0227(15) Uani 1 1 d .
C33 C 0.8751(5) 0.4206(2) 0.5338(2) 0.0227(15) Uani 1 1 d .
C34 C 0.8996(5) 0.4635(2) 0.5462(2) 0.0267(17) Uani 1 1 d .
C35 C 0.9652(6) 0.4772(2) 0.5873(2) 0.030(2) Uani 1 1 d .
H35 H 1.0020 0.4588 0.6105 0.036 Uiso 1 1 calc R
N36 N 0.6403(6) 0.5000 0.3998(2) 0.0210(18) Uani 1 2 d S
H36 H 0.6900 0.5000 0.4244 0.025 Uiso 0.50 2 calc SPR
N37 N 0.7497(4) 0.43327(17) 0.46175(18) 0.0243(13) Uani 1 1 d .
H37 H 0.7510 0.4620 0.4612 0.029 Uiso 0.50 1 calc PR
N38 N 0.8646(6) 0.5000 0.5214(2) 0.0209(17) Uani 1 2 d S
H38 H 0.8259 0.5000 0.4940 0.025 Uiso 0.50 2 calc SPR
C39 C 0.5558(5) 0.3856(2) 0.3627(2) 0.0254(16) Uani 1 1 d .
C40 C 0.4922(5) 0.3579(2) 0.3804(2) 0.0279(17) Uani 1 1 d .
H40 H 0.4892 0.3598 0.4113 0.033 Uiso 1 1 calc R
C41 C 0.4323(5) 0.3273(2) 0.3528(2) 0.0292(17) Uani 1 1 d .
H41 H 0.3900 0.3081 0.3659 0.035 Uiso 1 1 calc R
N42 N 0.4305(4) 0.32318(16) 0.30853(17) 0.0213(12) Uani 1 1 d .
C43 C 0.4938(5) 0.3500(2) 0.2922(2) 0.0238(16) Uani 1 1 d .
H43 H 0.4959 0.3475 0.2612 0.029 Uiso 1 1 calc R
C44 C 0.5568(5) 0.3814(2) 0.3175(2) 0.0301(17) Uani 1 1 d .
H44 H 0.6000 0.3998 0.3039 0.036 Uiso 1 1 calc R
C45 C 0.9173(5) 0.3862(2) 0.5671(2) 0.0229(15) Uani 1 1 d .
C46 C 1.0209(6) 0.3775(2) 0.5806(3) 0.043(2) Uani 1 1 d .
H46 H 1.0699 0.3932 0.5676 0.051 Uiso 1 1 calc R
C47 C 1.0567(6) 0.3462(3) 0.6131(3) 0.049(2) Uani 1 1 d .
H47 H 1.1299 0.3404 0.6210 0.059 Uiso 1 1 calc R
N48 N 0.9932(5) 0.32368(19) 0.63387(19) 0.0361(15) Uani 1 1 d .
C49 C 0.8914(7) 0.3316(3) 0.6204(2) 0.045(2) Uani 1 1 d .
H49 H 0.8444 0.3157 0.6344 0.054 Uiso 1 1 calc R
C50 C 0.8492(6) 0.3616(2) 0.5873(2) 0.0348(18) Uani 1 1 d .
H50 H 0.7754 0.3653 0.5785 0.042 Uiso 1 1 calc R
Nd Nd 0.30573(3) 0.266366(11) 0.257594(11) 0.01789(13) Uani 1 1 d .
O51 O 0.4675(3) 0.22782(13) 0.29158(14) 0.0236(10) Uani 1 1 d .
H51A H 0.4823 0.2104 0.3160 0.035 Uiso 1 1 d R
H51B H 0.5289 0.2417 0.2911 0.035 Uiso 1 1 d R
O52 O 0.4376(3) 0.27795(13) 0.21305(14) 0.0252(11) Uani 1 1 d .
H52A H 0.4977 0.2631 0.2124 0.038 Uiso 1 1 d R
H52B H 0.4296 0.2939 0.1878 0.038 Uiso 1 1 d R
N53 N 0.2028(5) 0.35187(19) 0.2603(2) 0.0368(15) Uani 1 1 d .
O54 O 0.2577(4) 0.34354(13) 0.23132(15) 0.0273(11) Uani 1 1 d .
O55 O 0.2007(4) 0.32287(15) 0.28931(16) 0.0341(12) Uani 1 1 d .
O56 O 0.1517(5) 0.38561(18) 0.2592(2) 0.078(2) Uani 1 1 d .
N57 N 0.1362(5) 0.27266(18) 0.17295(19) 0.0309(14) Uani 1 1 d .
O58 O 0.1161(3) 0.26961(14) 0.21149(14) 0.0272(11) Uani 1 1 d .
O59 O 0.2303(4) 0.27019(15) 0.17014(15) 0.0322(12) Uani 1 1 d .
O60 O 0.0648(4) 0.27838(18) 0.13977(16) 0.0465(14) Uani 1 1 d .
N61 N 0.2129(5) 0.22903(16) 0.33153(19) 0.0278(13) Uani 1 1 d .
O62 O 0.1616(3) 0.22903(14) 0.29113(15) 0.0279(11) Uani 1 1 d .
O63 O 0.3072(4) 0.24139(15) 0.33803(15) 0.0312(11) Uani 1 1 d .
O64 O 0.1721(4) 0.21824(15) 0.36317(15) 0.0358(12) Uani 1 1 d .

loop_
_atom_site_aniso_label
_atom_site_aniso_U_11
_atom_site_aniso_U_22
_atom_site_aniso_U_33
_atom_site_aniso_U_23
_atom_site_aniso_U_13
_atom_site_aniso_U_12
C1 0.064(5) 0.025(4) 0.011(4) -0.005(3) -0.004(3) 0.005(4)
C2 0.048(5) 0.011(4) 0.022(4) 0.004(3) 0.002(3) 0.002(3)
C3 0.043(4) 0.025(4) 0.012(4) -0.002(3) 0.004(3) -0.002(3)
C4 0.038(4) 0.022(4) 0.026(4) 0.004(3) 0.002(3) 0.006(3)
C5 0.049(5) 0.024(4) 0.024(4) -0.003(3) 0.000(3) -0.003(3)
C6 0.066(5) 0.013(4) 0.021(4) -0.002(3) 0.017(4) -0.004(3)
C7 0.037(4) 0.026(4) 0.019(4) 0.002(3) -0.001(3) -0.003(3)
C8 0.047(5) 0.029(4) 0.016(4) 0.001(3) 0.001(3) 0.004(3)
C9 0.037(5) 0.039(5) 0.020(4) -0.004(3) 0.000(3) 0.000(3)
C10 0.054(5) 0.033(4) 0.017(4) 0.001(3) -0.008(3) 0.002(4)
N11 0.042(5) 0.016(4) 0.019(4) 0.000 0.004(4) 0.000
N12 0.049(4) 0.022(3) 0.017(3) 0.000(3) 0.001(3) 0.000(3)
N13 0.047(5) 0.029(5) 0.007(4) 0.000 -0.002(4) 0.000
C14 0.056(5) 0.019(4) 0.014(4) 0.006(3) 0.006(3) -0.001(4)
C15 0.038(4) 0.017(4) 0.037(4) -0.006(3) 0.008(3) -0.009(3)
C16 0.044(5) 0.018(4) 0.042(5) -0.011(3) 0.015(4) 0.000(3)
N17 0.031(3) 0.018(3) 0.030(3) -0.008(3) 0.007(3) -0.001(3)
C18 0.032(4) 0.033(4) 0.051(5) -0.014(4) 0.005(4) 0.000(4)
C19 0.051(5) 0.024(4) 0.052(5) -0.017(4) 0.022(4) -0.008(4)
C20 0.054(5) 0.022(4) 0.026(4) -0.004(3) 0.010(4) -0.005(4)
C21 0.068(6) 0.032(4) 0.032(5) 0.006(4) 0.019(4) 0.004(4)
C22 0.060(6) 0.046(5) 0.019(4) 0.013(4) 0.011(4) -0.003(4)
N23 0.043(4) 0.035(4) 0.018(3) 0.004(3) -0.006(3) -0.009(3)
C24 0.043(5) 0.036(4) 0.016(4) 0.014(3) -0.005(3) 0.005(4)
C25 0.052(5) 0.047(5) 0.019(4) 0.002(4) 0.004(4) -0.003(4)
C26 0.040(4) 0.020(3) 0.020(4) -0.008(3) -0.008(3) -0.004(3)
C27 0.033(4) 0.011(3) 0.027(4) -0.004(3) 0.008(3) -0.008(3)
C28 0.018(3) 0.016(3) 0.017(4) 0.003(3) 0.002(3) -0.001(3)
C29 0.041(4) 0.011(3) 0.015(4) 0.002(3) 0.007(3) 0.000(3)
C30 0.040(4) 0.022(4) 0.022(4) -0.014(3) -0.005(3) -0.004(3)
C31 0.037(4) 0.018(4) 0.032(4) 0.004(3) -0.001(3) -0.001(3)
C32 0.036(4) 0.011(3) 0.018(4) 0.003(3) -0.001(3) -0.002(3)
C33 0.034(4) 0.023(4) 0.009(3) 0.005(3) -0.001(3) 0.008(3)
C34 0.039(5) 0.016(4) 0.020(4) 0.003(3) -0.007(3) 0.003(3)
C35 0.040(5) 0.026(4) 0.024(4) 0.002(3) -0.001(4) 0.005(4)
N36 0.035(5) 0.014(4) 0.011(4) 0.000 -0.002(3) 0.000
N37 0.034(3) 0.014(3) 0.025(3) -0.008(3) 0.006(3) 0.003(2)
N38 0.032(5) 0.014(4) 0.016(4) 0.000 0.003(3) 0.000
C39 0.038(4) 0.014(4) 0.018(4) 0.001(3) -0.008(3) 0.008(3)
C40 0.048(5) 0.016(4) 0.021(4) -0.002(3) 0.010(3) -0.002(3)
C41 0.031(4) 0.031(4) 0.023(4) -0.003(3) 0.002(3) -0.007(3)
N42 0.023(3) 0.016(3) 0.020(3) 0.002(2) -0.006(2) 0.004(2)
C43 0.035(4) 0.016(4) 0.020(4) -0.006(3) 0.004(3) -0.001(3)
C44 0.040(5) 0.013(4) 0.034(4) 0.003(3) 0.003(3) -0.007(3)
C45 0.030(4) 0.015(3) 0.017(4) 0.001(3) -0.010(3) 0.002(3)
C46 0.049(5) 0.033(5) 0.044(5) 0.027(4) 0.007(4) 0.012(4)
C47 0.035(5) 0.054(6) 0.058(6) 0.025(5) 0.008(4) 0.013(4)
N48 0.044(4) 0.033(4) 0.028(4) 0.012(3) 0.001(3) 0.008(3)
C49 0.063(6) 0.049(5) 0.027(5) 0.024(4) 0.019(4) 0.007(4)
C50 0.040(5) 0.040(5) 0.022(4) 0.009(4) 0.000(3) 0.001(4)
Nd 0.0233(2) 0.0144(2) 0.0142(2) 0.00012(16) 0.00007(13) -0.00063(16)
O51 0.024(2) 0.024(3) 0.018(2) 0.008(2) -0.0041(18) -0.002(2)
O52 0.031(3) 0.023(3) 0.018(2) 0.009(2) -0.002(2) 0.005(2)
N53 0.047(4) 0.018(3) 0.049(4) 0.006(3) 0.019(3) 0.001(3)
O54 0.036(3) 0.019(3) 0.028(3) 0.004(2) 0.008(2) 0.001(2)
O55 0.041(3) 0.025(3) 0.040(3) 0.003(2) 0.017(2) 0.001(2)
O56 0.100(5) 0.031(4) 0.120(6) 0.025(4) 0.064(5) 0.037(4)
N57 0.030(4) 0.034(4) 0.023(3) 0.007(3) -0.006(3) -0.009(3)
O58 0.036(3) 0.035(3) 0.013(2) 0.004(2) 0.010(2) -0.008(2)
O59 0.031(3) 0.037(3) 0.026(3) 0.004(2) 0.002(2) -0.006(2)
O60 0.041(3) 0.068(4) 0.022(3) 0.006(3) -0.013(2) -0.005(3)
N61 0.040(4) 0.013(3) 0.029(4) 0.006(3) 0.004(3) 0.001(3)
O62 0.032(3) 0.030(3) 0.020(3) -0.001(2) 0.003(2) -0.004(2)
O63 0.026(3) 0.033(3) 0.031(3) 0.005(2) -0.003(2) -0.006(2)
O64 0.047(3) 0.036(3) 0.025(3) 0.006(2) 0.008(2) -0.006(2)

loop_
_atom_type_symbol
_atom_type_description
_atom_type_scat_dispersion_real
_atom_type_scat_dispersion_imag
_atom_type_scat_source
C C 0.0033 0.0016 'International Tables Vol C Tables 4.2.6.8 and 6.1.1.4'
H H 0.0000 0.0000 'International Tables Vol C Tables 4.2.6.8 and 6.1.1.4'
N N 0.0061 0.0033 'International Tables Vol C Tables 4.2.6.8 and 6.1.1.4'
O O 0.0106 0.0060 'International Tables Vol C Tables 4.2.6.8 and 6.1.1.4'
Nd Nd -0.1943 3.0179 'International Tables Vol C Tables 4.2.6.8 and 6.1.1.4'

loop_
_geom_angle_atom_site_label_1
_geom_angle_atom_site_label_2
_geom_angle_atom_site_label_3
_geom_angle
_geom_angle_site_symmetry_1
_geom_angle_site_symmetry_3
C1 C1 C2 106.6(4) 6 .
C1 C1 H1 126.7 6 .
C2 C1 H1 126.7 . .
N11 C2 C3 126.3(6) . .
N11 C2 C1 109.2(6) . .
C3 C2 C1 124.5(6) . .
C2 C3 C4 125.8(6) . .
C2 C3 C14 119.7(6) . .
C4 C3 C14 114.5(6) . .
N12 C4 C3 125.4(6) . .
N12 C4 C5 109.4(6) . .
C3 C4 C5 125.2(6) . .
C6 C5 C4 107.2(6) . .
C6 C5 H5 126.4 . .
C4 C5 H5 126.4 . .
C5 C6 C7 106.6(6) . .
C5 C6 H6 126.7 . .
C7 C6 H6 126.7 . .
N12 C7 C8 124.4(6) . .
N12 C7 C6 110.0(6) . .
C8 C7 C6 125.4(6) . .
C9 C8 C7 125.7(6) . .
C9 C8 C20 117.8(6) . .
C7 C8 C20 116.3(6) . .
N13 C9 C8 126.5(6) . .
N13 C9 C10 108.4(6) . .
C8 C9 C10 125.0(7) . .
C10 C10 C9 106.6(4) 6 .
C10 C10 H10 126.7 6 .
C9 C10 H10 126.7 . .
C2 N11 C2 108.4(7) 6 .
C2 N11 H11 125.8 6 .
C2 N11 H11 125.8 . .
C7 N12 C4 106.7(6) . .
C7 N12 H12 126.6 . .
C4 N12 H12 126.6 . .
C9 N13 C9 109.9(8) . 6
C9 N13 H13 125.0 . .
C9 N13 H13 125.0 6 .
C15 C14 C19 118.0(7) . .
C15 C14 C3 118.9(6) . .
C19 C14 C3 123.0(6) . .
C14 C15 C16 120.4(7) . .
C14 C15 H15 119.8 . .
C16 C15 H15 119.8 . .
N17 C16 C15 122.0(6) . .
N17 C16 H16 119.0 . .
C15 C16 H16 119.0 . .
C16 N17 C18 117.1(6) . .
C16 N17 Nd 119.3(4) . .
C18 N17 Nd 120.9(4) . .
N17 C18 C19 124.4(7) . .
N17 C18 H18 117.8 . .
C19 C18 H18 117.8 . .
C18 C19 C14 118.0(7) . .
C18 C19 H19 121.0 . .
C14 C19 H19 121.0 . .
C25 C20 C21 117.1(7) . .
C25 C20 C8 122.6(6) . .
C21 C20 C8 120.3(7) . .
C22 C21 C20 118.8(7) . .
C22 C21 H21 120.6 . .
C20 C21 H21 120.6 . .
N23 C22 C21 124.3(7) . .
N23 C22 H22 117.8 . .
C21 C22 H22 117.8 . .
C22 N23 C24 117.0(6) . .
N23 C24 C25 122.5(7) . .
N23 C24 H24 118.8 . .
C25 C24 H24 118.8 . .
C20 C25 C24 120.3(7) . .
C20 C25 H25 119.8 . .
C24 C25 H25 119.8 . .
C26 C26 C27 107.9(3) 6_565 .
C26 C26 H26 126.1 6_565 .
C27 C26 H26 126.1 . .
N36 C27 C28 128.2(6) . .
N36 C27 C26 106.3(5) . .
C28 C27 C26 125.4(6) . .
C27 C28 C29 124.6(6) . .
C27 C28 C39 116.9(5) . .
C29 C28 C39 118.4(5) . .
N37 C29 C28 126.0(6) . .
N37 C29 C30 111.5(6) . .
C28 C29 C30 122.5(6) . .
C31 C30 C29 105.0(6) . .
C31 C30 H30 127.5 . .
C29 C30 H30 127.5 . .
C30 C31 C32 107.3(6) . .
C30 C31 H31 126.3 . .
C32 C31 H31 126.3 . .
N37 C32 C33 125.8(6) . .
N37 C32 C31 109.9(5) . .
C33 C32 C31 124.3(6) . .
C34 C33 C32 126.1(6) . .
C34 C33 C45 117.1(6) . .
C32 C33 C45 116.6(6) . .
N38 C34 C33 126.3(6) . .
N38 C34 C35 108.1(6) . .
C33 C34 C35 125.5(6) . .
C35 C35 C34 107.2(4) 6_565 .
C35 C35 H35 126.4 6_565 .
C34 C35 H35 126.4 . .
C27 N36 C27 111.6(8) 6_565 .
C27 N36 H36 124.2 6_565 .
C27 N36 H36 124.2 . .
C29 N37 C32 106.2(5) . .
C29 N37 H37 126.9 . .
C32 N37 H37 126.9 . .
C34 N38 C34 109.2(7) . 6_565
C34 N38 H38 125.4 . .
C34 N38 H38 125.4 6_565 .
C40 C39 C44 117.7(6) . .
C40 C39 C28 120.4(6) . .
C44 C39 C28 121.9(6) . .
C39 C40 C41 119.4(6) . .
C39 C40 H40 120.3 . .
C41 C40 H40 120.3 . .
N42 C41 C40 123.9(6) . .
N42 C41 H41 118.0 . .
C40 C41 H41 118.0 . .
C43 N42 C41 115.7(5) . .
C43 N42 Nd 122.6(4) . .
C41 N42 Nd 121.7(4) . .
N42 C43 C44 124.1(6) . .
N42 C43 H43 117.9 . .
C44 C43 H43 117.9 . .
C39 C44 C43 119.2(6) . .
C39 C44 H44 120.4 . .
C43 C44 H44 120.4 . .
C46 C45 C50 116.5(6) . .
C46 C45 C33 123.4(6) . .
C50 C45 C33 120.2(6) . .
C45 C46 C47 121.2(7) . .
C45 C46 H46 119.4 . .
C47 C46 H46 119.4 . .
N48 C47 C46 123.0(7) . .
N48 C47 H47 118.5 . .
C46 C47 H47 118.5 . .
C49 N48 C47 116.2(6) . .
N48 C49 C50 124.3(7) . .
N48 C49 H49 117.9 . .
C50 C49 H49 117.9 . .
C49 C50 C45 118.8(7) . .
C49 C50 H50 120.6 . .
C45 C50 H50 120.6 . .
O52 Nd O51 69.98(14) . .
O52 Nd O55 128.19(14) . .
O51 Nd O55 131.19(15) . .
O52 Nd O54 81.08(14) . .
O51 Nd O54 135.87(14) . .
O55 Nd O54 50.31(14) . .
O52 Nd O63 135.46(14) . .
O51 Nd O63 67.64(14) . .
O55 Nd O63 74.65(15) . .
O54 Nd O63 122.18(14) . .
O52 Nd O58 113.72(13) . .
O51 Nd O58 153.10(13) . .
O55 Nd O58 69.22(15) . .
O54 Nd O58 69.29(14) . .
O63 Nd O58 110.20(14) . .
O52 Nd O62 160.61(14) . .
O51 Nd O62 104.68(14) . .
O55 Nd O62 69.79(14) . .
O54 Nd O62 112.65(14) . .
O63 Nd O62 49.53(14) . .
O58 Nd O62 62.44(13) . .
O52 Nd O59 65.74(14) . .
O51 Nd O59 123.57(14) . .
O55 Nd O59 103.74(15) . .
O54 Nd O59 67.97(14) . .
O63 Nd O59 154.61(14) . .
O58 Nd O59 48.49(14) . .
O62 Nd O59 105.61(14) . .
O52 Nd N42 79.06(15) . .
O51 Nd N42 72.61(14) . .
O55 Nd N42 68.99(15) . .
O54 Nd N42 69.64(14) . .
O63 Nd N42 75.95(15) . .
O58 Nd N42 133.99(14) . .
O62 Nd N42 117.91(15) . .
O59 Nd N42 127.86(15) . .
O52 Nd N17 86.76(15) . .
O51 Nd N17 72.92(15) . .
O55 Nd N17 140.46(16) . .
O54 Nd N17 139.13(16) . .
O63 Nd N17 93.45(15) . .
O58 Nd N17 80.59(15) . .
O62 Nd N17 73.90(15) . .
O59 Nd N17 71.43(16) . .
N42 Nd N17 145.42(16) . .
O52 Nd N53 105.39(15) . .
O51 Nd N53 140.58(16) . .
O55 Nd N53 24.98(14) . .
O54 Nd N53 25.37(14) . .
O63 Nd N53 98.68(16) . .
O58 Nd N53 65.83(16) . .
O62 Nd N53 90.51(15) . .
O59 Nd N53 85.01(16) . .
N42 Nd N53 68.16(16) . .
N17 Nd N53 146.41(17) . .
O52 Nd N61 156.89(15) . .
O51 Nd N61 86.98(15) . .
O55 Nd N61 68.73(14) . .
O54 Nd N61 118.75(14) . .
O63 Nd N61 24.71(14) . .
O58 Nd N61 85.98(15) . .
O62 Nd N61 24.93(14) . .
O59 Nd N61 130.52(15) . .
N42 Nd N61 96.17(16) . .
N17 Nd N61 84.69(15) . .
N53 Nd N61 93.44(15) . .
Nd O51 H51A 130.5 . .
Nd O51 H51B 116.8 . .
H51A O51 H51B 104.7 . .
Nd O52 H52A 130.8 . .
Nd O52 H52B 126.0 . .
H52A O52 H52B 101.5 . .
O56 N53 O55 121.6(6) . .
O56 N53 O54 122.1(6) . .
O55 N53 O54 116.3(5) . .
O56 N53 Nd 174.0(6) . .
O55 N53 Nd 57.9(3) . .
O54 N53 Nd 58.5(3) . .
N53 O54 Nd 96.1(3) . .
N53 O55 Nd 97.1(4) . .
O60 N57 O59 122.4(6) . .
O60 N57 O58 120.3(6) . .
O59 N57 O58 117.3(5) . .
N57 O58 Nd 98.4(3) . .
N57 O59 Nd 95.6(3) . .
O64 N61 O63 121.4(6) . .
O64 N61 O62 121.8(6) . .
O63 N61 O62 116.7(5) . .
O64 N61 Nd 173.0(4) . .
O63 N61 Nd 57.9(3) . .
O62 N61 Nd 59.2(3) . .
N61 O62 Nd 95.9(3) . .
N61 O63 Nd 97.4(3) . .

loop_
_geom_bond_atom_site_label_1
_geom_bond_atom_site_label_2
_geom_bond_distance
_geom_bond_site_symmetry_2
C1 C1 1.383(13) 6
C1 C2 1.423(9) .
C1 H1 0.9500 .
C2 N11 1.353(8) .
C2 C3 1.384(9) .
C3 C4 1.418(9) .
C3 C14 1.526(9) .
C4 N12 1.363(8) .
C4 C5 1.441(9) .
C5 C6 1.345(9) .
C5 H5 0.9500 .
C6 C7 1.439(9) .
C6 H6 0.9500 .
C7 N12 1.357(8) .
C7 C8 1.417(9) .
C8 C9 1.391(10) .
C8 C20 1.493(10) .
C9 N13 1.356(8) .
C9 C10 1.452(9) .
C10 C10 1.392(14) 6
C10 H10 0.9500 .
N11 C2 1.353(8) 6
N11 H11 0.8800 .
N12 H12 0.8800 .
N13 C9 1.356(8) 6
N13 H13 0.8800 .
C14 C15 1.370(9) .
C14 C19 1.390(10) .
C15 C16 1.387(9) .
C15 H15 0.9500 .
C16 N17 1.324(9) .
C16 H16 0.9500 .
N17 C18 1.351(8) .
N17 Nd 2.664(5) .
C18 C19 1.363(10) .
C18 H18 0.9500 .
C19 H19 0.9500 .
C20 C25 1.370(10) .
C20 C21 1.407(10) .
C21 C22 1.379(10) .
C21 H21 0.9500 .
C22 N23 1.323(9) .
C22 H22 0.9500 .
N23 C24 1.348(9) .
C24 C25 1.391(9) .
C24 H24 0.9500 .
C25 H25 0.9500 .
C26 C26 1.321(13) 6_565
C26 C27 1.448(9) .
C26 H26 0.9500 .
C27 N36 1.336(7) .
C27 C28 1.412(8) .
C28 C29 1.414(9) .
C28 C39 1.507(9) .
C29 N37 1.353(8) .
C29 C30 1.459(9) .
C30 C31 1.366(9) .
C30 H30 0.9500 .
C31 C32 1.453(9) .
C31 H31 0.9500 .
C32 N37 1.367(8) .
C32 C33 1.413(9) .
C33 C34 1.387(9) .
C33 C45 1.487(8) .
C34 N38 1.372(7) .
C34 C35 1.424(9) .
C35 C35 1.395(14) 6_565
C35 H35 0.9500 .
N36 C27 1.336(7) 6_565
N36 H36 0.8800 .
N37 H37 0.8800 .
N38 C34 1.372(7) 6_565
N38 H38 0.8800 .
C39 C40 1.375(9) .
C39 C44 1.385(9) .
C40 C41 1.387(9) .
C40 H40 0.9500 .
C41 N42 1.349(8) .
C41 H41 0.9500 .
N42 C43 1.334(8) .
N42 Nd 2.651(5) .
C43 C44 1.389(9) .
C43 H43 0.9500 .
C44 H44 0.9500 .
C45 C46 1.353(10) .
C45 C50 1.403(9) .
C46 C47 1.389(10) .
C46 H46 0.9500 .
C47 N48 1.334(9) .
C47 H47 0.9500 .
N48 C49 1.327(10) .
C49 C50 1.389(10) .
C49 H49 0.9500 .
C50 H50 0.9500 .
Nd O52 2.430(4) .
Nd O51 2.450(4) .
Nd O55 2.522(4) .
Nd O54 2.533(4) .
Nd O63 2.561(4) .
Nd O58 2.577(4) .
Nd O62 2.587(4) .
Nd O59 2.639(4) .
Nd N53 2.954(6) .
Nd N61 2.997(6) .
O51 H51A 0.9038 .
O51 H51B 0.9102 .
O52 H52A 0.9103 .
O52 H52B 0.8983 .
N53 O56 1.227(7) .
N53 O55 1.257(7) .
N53 O54 1.273(7) .
N57 O60 1.234(7) .
N57 O59 1.251(7) .
N57 O58 1.258(7) .
N61 O64 1.239(7) .
N61 O63 1.263(7) .
N61 O62 1.270(7) .

loop_
_geom_hbond_atom_site_label_D
_geom_hbond_atom_site_label_H
_geom_hbond_atom_site_label_A
_geom_hbond_distance_DH
_geom_hbond_distance_HA
_geom_hbond_distance_DA
_geom_hbond_angle_DHA
_geom_hbond_site_symmetry_A
O51 H51A N48 0.90 1.82 2.722(7) 177 7_656
O51 H51B O62 0.91 1.95 2.860(6) 179 8
O52 H52A O58 0.91 1.85 2.756(6) 177 8
O52 H52B N23 0.90 1.78 2.678(7) 179 7

loop_
_platon_squeeze_void_nr
_platon_squeeze_void_average_x
_platon_squeeze_void_average_y
_platon_squeeze_void_average_z
_platon_squeeze_void_volume
_platon_squeeze_void_count_electrons
_platon_squeeze_void_content
1 0.391 -0.005 0.000 1863 932 ' '
2 0.882 0.046 0.500 2287 1229 ' '
